data_4107898
loop_
_publ_author_name
'Liang Luo'
'Christopher Wilhelm'
'Aiwu Sun'
'Clare P. Grey'
'Joseph W. Lauher'
'Nancy S. Goroff'

_publ_section_title
;
 Poly(diiododiacetylene): Preparation, Isolation, and Full
 Characterization of a Very Simple Poly(diacetylene)
;
_journal_name_full 'Journal of the American Chemical Society'
_journal_page_first 7702
_journal_page_last 7709
_journal_paper_doi 10.1021/ja8011403
_journal_volume 130
_journal_year 2008
_chemical_formula_sum 'C20 H18 I4 N4 O2'
_chemical_formula_weight 853.98
_chemical_name_systematic
; 
 ? 
;
_space_group_IT_number 2
_symmetry_cell_setting triclinic
_symmetry_space_group_name_Hall '-P 1'
_symmetry_space_group_name_H-M 'P -1'
_atom_sites_solution_hydrogens geom
_atom_sites_solution_primary direct
_atom_sites_solution_secondary difmap
_audit_creation_method SHELXL-97
_cell_angle_alpha 94.874(8)
_cell_angle_beta 97.664(6)
_cell_angle_gamma 98.583(7)
_cell_formula_units_Z 1
_cell_length_a 4.9395(17)
_cell_length_b 8.699(3)
_cell_length_c 15.821(6)
_cell_measurement_temperature 273(2)
_cell_volume 662.4(4)
_computing_structure_refinement 'SHELXL-97 (Sheldrick, 1997)'
_computing_structure_solution 'SHELXS-97 (Sheldrick, 1990)'
_diffrn_ambient_temperature 273(2)
_diffrn_measured_fraction_theta_full 0.581
_diffrn_measured_fraction_theta_max 0.581
_diffrn_radiation_monochromator graphite
_diffrn_radiation_source 'fine-focus sealed tube'
_diffrn_radiation_type MoK\a
_diffrn_radiation_wavelength 0.71073
_diffrn_reflns_av_R_equivalents 0.0034
_diffrn_reflns_av_sigmaI/netI 0.1022
_diffrn_reflns_limit_h_max 6
_diffrn_reflns_limit_h_min -6
_diffrn_reflns_limit_k_max 7
_diffrn_reflns_limit_k_min -7
_diffrn_reflns_limit_l_max 12
_diffrn_reflns_limit_l_min -19
_diffrn_reflns_number 3473
_diffrn_reflns_theta_full 28.28
_diffrn_reflns_theta_max 28.28
_diffrn_reflns_theta_min 1.31
_exptl_absorpt_coefficient_mu 4.727
_exptl_crystal_density_diffrn 2.141
_exptl_crystal_F_000 394
_refine_diff_density_max 1.703
_refine_diff_density_min -0.883
_refine_diff_density_rms 0.191
_refine_ls_extinction_method none
_refine_ls_goodness_of_fit_ref 0.864
_refine_ls_hydrogen_treatment mixed
_refine_ls_matrix_type full
_refine_ls_number_parameters 136
_refine_ls_number_reflns 1920
_refine_ls_number_restraints 0
_refine_ls_restrained_S_all 0.864
_refine_ls_R_factor_all 0.1288
_refine_ls_R_factor_gt 0.0600
_refine_ls_shift/su_max 0.000
_refine_ls_shift/su_mean 0.000
_refine_ls_structure_factor_coef Fsqd
_refine_ls_weighting_details 'calc w=1/[\s^2^(Fo^2^)+(0.0909P)^2^+0.0000P] where P=(Fo^2^+2Fc^2^)/3'
_refine_ls_weighting_scheme calc
_refine_ls_wR_factor_gt 0.1380
_refine_ls_wR_factor_ref 0.1655
_reflns_number_gt 904
_reflns_number_total 1920
_reflns_threshold_expression >2sigma(I)
_cod_data_source_file ja8011403-file006.cif
_cod_data_source_block polymer
_cod_original_cell_volume 662.3(4)
_cod_database_code 4107898

loop_
_symmetry_equiv_pos_as_xyz
'x, y, z'
'-x, -y, -z'

loop_
_atom_site_label
_atom_site_type_symbol
_atom_site_fract_x
_atom_site_fract_y
_atom_site_fract_z
_atom_site_U_iso_or_equiv
_atom_site_adp_type
_atom_site_occupancy
_atom_site_symmetry_multiplicity
_atom_site_calc_flag
_atom_site_refinement_flags
I1 I 0.2226(2) 0.37835(15) 0.08429(6) 0.0707(6) Uani 1 1 d .
I2 I 0.3933(2) 0.68033(15) 0.37677(7) 0.0752(6) Uani 1 1 d .
O1 O 1.2779(18) 0.1033(12) 0.4593(6) 0.055(3) Uani 1 1 d .
C8 C 0.395(3) 0.5100(17) 0.2024(9) 0.042(4) Uani 1 1 d .
C9 C 0.229(3) 0.5633(18) 0.2562(9) 0.046(4) Uani 1 1 d .
C1 C 1.034(3) 0.0536(18) 0.4686(8) 0.039(4) Uani 1 1 d .
N1 N 0.826(2) 0.1103(15) 0.4293(7) 0.051(4) Uani 1 1 d .
H1 H 0.6640 0.0793 0.4416 0.061 Uiso 1 1 calc R
C2 C 0.851(3) 0.220(2) 0.3671(10) 0.068(5) Uani 1 1 d .
H2A H 1.0147 0.2983 0.3859 0.081 Uiso 1 1 calc R
H2B H 0.6912 0.2736 0.3628 0.081 Uiso 1 1 calc R
C4 C 0.609(5) 0.055(3) 0.2325(11) 0.096(7) Uani 1 1 d .
H4A H 0.4772 0.1271 0.2245 0.116 Uiso 1 1 calc R
H4B H 0.5339 -0.0243 0.2661 0.116 Uiso 1 1 calc R
C3 C 0.870(5) 0.142(3) 0.2807(15) 0.111(8) Uani 1 1 d .
H3A H 0.9451 0.2204 0.2464 0.133 Uiso 1 1 calc R
H3B H 1.0014 0.0694 0.2881 0.133 Uiso 1 1 calc R
N2 N 0.166(6) -0.170(3) 0.0651(15) 0.160(11) Uani 1 1 d .
C6 C 0.368(7) -0.106(3) 0.1027(16) 0.111(9) Uani 1 1 d .
C5 C 0.642(5) -0.024(3) 0.1428(15) 0.118(8) Uani 1 1 d .
H5A H 0.7111 0.0546 0.1074 0.141 Uiso 1 1 calc R
H5B H 0.7717 -0.0969 0.1494 0.141 Uiso 1 1 calc R
C10 C -0.062(3) 0.5403(19) 0.2356(9) 0.050(5) Uani 1 1 d .
C7 C 0.689(3) 0.5311(19) 0.2239(9) 0.054(5) Uani 1 1 d .

loop_
_atom_site_aniso_label
_atom_site_aniso_U_11
_atom_site_aniso_U_22
_atom_site_aniso_U_33
_atom_site_aniso_U_23
_atom_site_aniso_U_13
_atom_site_aniso_U_12
I1 0.0448(7) 0.0997(14) 0.0655(8) 0.0003(6) 0.0050(5) 0.0121(7)
I2 0.0456(7) 0.0926(13) 0.0779(8) -0.0210(7) 0.0045(6) 0.0020(7)
O1 0.020(5) 0.061(9) 0.087(7) 0.023(5) 0.012(5) 0.002(5)
C8 0.026(7) 0.042(13) 0.066(9) 0.005(8) 0.015(7) 0.025(8)
C9 0.015(7) 0.043(13) 0.081(10) 0.017(8) 0.002(7) 0.000(7)
C1 0.035(8) 0.022(12) 0.060(10) -0.006(7) 0.015(7) 0.007(8)
N1 0.036(7) 0.074(13) 0.052(8) 0.031(7) 0.013(6) 0.019(7)
C2 0.047(10) 0.100(18) 0.057(11) 0.015(11) 0.006(8) 0.015(10)
C4 0.094(17) 0.14(2) 0.069(13) 0.036(12) 0.027(11) 0.023(15)
C3 0.096(18) 0.11(2) 0.14(2) 0.046(16) 0.030(16) 0.020(15)
N2 0.21(3) 0.13(2) 0.119(19) -0.054(15) 0.025(19) 0.02(2)
C6 0.16(3) 0.10(3) 0.081(18) -0.004(15) 0.038(18) 0.03(2)
C5 0.11(2) 0.13(2) 0.12(2) 0.003(15) 0.020(16) 0.016(17)
C10 0.031(9) 0.061(14) 0.059(9) -0.005(8) 0.013(6) 0.014(8)
C7 0.032(9) 0.063(15) 0.072(11) 0.015(9) 0.004(7) 0.021(9)

loop_
_atom_type_symbol
_atom_type_description
_atom_type_scat_dispersion_real
_atom_type_scat_dispersion_imag
_atom_type_scat_source
C C 0.0033 0.0016 'International Tables Vol C Tables 4.2.6.8 and 6.1.1.4'
H H 0.0000 0.0000 'International Tables Vol C Tables 4.2.6.8 and 6.1.1.4'
N N 0.0061 0.0033 'International Tables Vol C Tables 4.2.6.8 and 6.1.1.4'
O O 0.0106 0.0060 'International Tables Vol C Tables 4.2.6.8 and 6.1.1.4'
I I -0.4742 1.8119 'International Tables Vol C Tables 4.2.6.8 and 6.1.1.4'

loop_
_geom_angle_atom_site_label_1
_geom_angle_atom_site_label_2
_geom_angle_atom_site_label_3
_geom_angle
_geom_angle_site_symmetry_1
_geom_angle_site_symmetry_3
C9 C8 C7 122.7(13) . .
C9 C8 I1 120.7(10) . .
C7 C8 I1 116.5(10) . .
C8 C9 C10 122.8(13) . .
C8 C9 I2 121.3(10) . .
C10 C9 I2 115.8(11) . .
O1 C1 N1 121.0(13) . .
O1 C1 C1 122.4(18) . 2_756
N1 C1 C1 116.1(16) . 2_756
C1 N1 C2 124.6(13) . .
N1 C2 C3 111.5(16) . .
C3 C4 C5 113.4(19) . .
C4 C3 C2 115.7(18) . .
N2 C6 C5 174(3) . .
C6 C5 C4 108(2) . .
C7 C10 C9 174.2(17) 1_455 .
C10 C7 C8 174.3(17) 1_655 .

loop_
_geom_bond_atom_site_label_1
_geom_bond_atom_site_label_2
_geom_bond_distance
_geom_bond_site_symmetry_2
I1 C8 2.110(14) .
I2 C9 2.084(14) .
O1 C1 1.251(15) .
C8 C9 1.355(19) .
C8 C7 1.426(19) .
C9 C10 1.414(18) .
C1 N1 1.308(17) .
C1 C1 1.46(3) 2_756
N1 C2 1.434(19) .
C2 C3 1.50(2) .
C4 C3 1.47(3) .
C4 C5 1.56(3) .
N2 C6 1.13(3) .
C6 C5 1.47(3) .
C10 C7 1.209(18) 1_455
C7 C10 1.209(18) 1_655
